data_7711105
loop_
_publ_author_name
'Okuda, Jun'
'Okumura, Akira'
'Ghana, Priyabrata'
'Fink, Fabian'
'Schmidt, Regina'
'Hoffmann, Alexander'
'Spaniol, Thomas Paul'
'Herres-Pawlis, Sonja'

_publ_section_title
;
 Formate Complexes of Tri- and Tetravalent Titanium Supported by a
 Tris(phenolato)amine Ligand
;
_journal_name_full 'Dalton Transactions'
_journal_paper_doi 10.1039/D2DT01739C
_journal_year 2022
_chemical_formula_moiety 'C49 H76 N O4 Ti'
_chemical_formula_sum 'C49 H76 N O4 Ti'
_chemical_formula_weight 791.00
_space_group_crystal_system monoclinic
_space_group_IT_number 9
_space_group_name_Hall 'C -2yc'
_space_group_name_H-M_alt 'C 1 c 1'
_atom_sites_solution_hydrogens geom
_audit_creation_date 2021-10-13
_audit_creation_method
;
Olex2 1.5
(compiled 2021.08.20 svn.r13c46975 for OlexSys, GUI svn.r6405)
;
_audit_update_record
;
2022-06-01 deposited with the CCDC.	2022-08-31 downloaded from the CCDC.
;
_cell_angle_alpha 90
_cell_angle_beta 108.06(3)
_cell_angle_gamma 90
_cell_formula_units_Z 4
_cell_length_a 21.251(4)
_cell_length_b 18.683(4)
_cell_length_c 12.230(2)
_cell_measurement_reflns_used 44351
_cell_measurement_temperature 100.00
_cell_measurement_theta_max 72.50
_cell_measurement_theta_min 3.22
_cell_volume 4616.5(17)
_computing_cell_refinement
;
X-Area Recipe 1.36.0.0 (STOE, 2020)
;
_computing_data_collection
;
X-Area Pilatus3_SV 1.31.170.0 (STOE, 2020)
;
_computing_data_reduction
;
X-Area Integrate 1.78.3.0 (STOE, 2020)
X-Area LANA 1.83.8.0 (STOE, 2020)
;
_computing_molecular_graphics 'Olex2 1.5 (Dolomanov et al., 2009)'
_computing_publication_material 'Olex2 1.5 (Dolomanov et al., 2009)'
_computing_structure_refinement 'SHELXL 2018/1 (Sheldrick, 2015)'
_computing_structure_solution 'SHELXT 2014/4 (Sheldrick, 2014)'
_diffrn_ambient_temperature 100.00
_diffrn_detector Pilatus200K
_diffrn_detector_area_resol_mean 5.81
_diffrn_detector_type 'DECTRIS PILATUS 200K'
_diffrn_measured_fraction_theta_full 0.999
_diffrn_measured_fraction_theta_max 0.989
_diffrn_measurement_details
;
 3785 frames, detector distance = 55 mm
;
_diffrn_measurement_device 'Eulerian 4-circle diffractometer'
_diffrn_measurement_device_type 'STOE STADIVARI'
_diffrn_measurement_method 'rotation method, \w scans'
_diffrn_radiation_collimation '0.5 mm diameter'
_diffrn_radiation_monochromator 'Graded multilayer mirror'
_diffrn_radiation_polarisn_norm 270
_diffrn_radiation_probe x-ray
_diffrn_radiation_type 'Cu K\a'
_diffrn_radiation_wavelength 1.54178
_diffrn_reflns_av_R_equivalents 0.0356
_diffrn_reflns_av_unetI/netI 0.0314
_diffrn_reflns_Laue_measured_fraction_full 0.999
_diffrn_reflns_Laue_measured_fraction_max 0.989
_diffrn_reflns_limit_h_max 26
_diffrn_reflns_limit_h_min -23
_diffrn_reflns_limit_k_max 22
_diffrn_reflns_limit_k_min -13
_diffrn_reflns_limit_l_max 13
_diffrn_reflns_limit_l_min -15
_diffrn_reflns_number 26594
_diffrn_reflns_point_group_measured_fraction_full 0.909
_diffrn_reflns_point_group_measured_fraction_max 0.885
_diffrn_reflns_theta_full 67.679
_diffrn_reflns_theta_max 72.163
_diffrn_reflns_theta_min 3.222
_diffrn_source 'GeniX 3D HF Cu'
_diffrn_source_current 1.000
_diffrn_source_power 0.050
_diffrn_source_voltage 50
_exptl_absorpt_coefficient_mu 1.884
_exptl_absorpt_correction_T_max 0.3618
_exptl_absorpt_correction_T_min 0.0716
_exptl_absorpt_correction_type multi-scan
_exptl_absorpt_process_details
;
STOE X-Red32, absorption correction by Gaussian integration, analogous to
P. Coppens in: F. R. Ahmed (Editor), "Crystallographic Computing", Munksgaard,
Copenhagen (1970), 255 - 270. Afterwards scaling of reflection intensities was
performed within STOE LANA. J. Koziskova, F. Hahn, J. Richter, J. Kozisek, Acta
Chimica Slovaca, vol. 9, no. 2, 2016, pp. 136 - 140.
Finally a spherical absorption correction was done within STOE LANA.
;
_exptl_crystal_colour 'Pale blue'
_exptl_crystal_density_diffrn 1.138
_exptl_crystal_description Block
_exptl_crystal_F_000 1724
_exptl_crystal_recrystallization_method 'Re-crystallisation from solvent: diethyl ether'
_exptl_crystal_size_max 0.42
_exptl_crystal_size_mid 0.4
_exptl_crystal_size_min 0.32
_refine_diff_density_max 1.262
_refine_diff_density_min -0.793
_refine_diff_density_rms 0.129
_refine_ls_abs_structure_details
;
 Classical Flack method preferred over Parsons because s.u. lower.
;
_refine_ls_abs_structure_Flack 0.016(9)
_refine_ls_extinction_method none
_refine_ls_goodness_of_fit_ref 1.056
_refine_ls_hydrogen_treatment constr
_refine_ls_matrix_type full
_refine_ls_number_parameters 526
_refine_ls_number_reflns 8038
_refine_ls_number_restraints 362
_refine_ls_restrained_S_all 1.042
_refine_ls_R_factor_all 0.0748
_refine_ls_R_factor_gt 0.0692
_refine_ls_shift/su_max 0.001
_refine_ls_shift/su_mean 0.000
_refine_ls_structure_factor_coef Fsqd
_refine_ls_weighting_details 'w=1/[\s^2^(Fo^2^)+(0.1785P)^2^+1.7544P] where P=(Fo^2^+2Fc^2^)/3'
_refine_ls_weighting_scheme calc
_refine_ls_wR_factor_gt 0.1735
_refine_ls_wR_factor_ref 0.1988
_reflns_Friedel_coverage 0.787
_reflns_Friedel_fraction_full 0.819
_reflns_Friedel_fraction_max 0.780
_reflns_number_gt 7780
_reflns_number_total 8038
_reflns_threshold_expression 'I > 2\s(I)'
_cod_data_source_file d2dt01739c2.cif
_cod_data_source_block 4Et2O
_cod_original_cell_volume 4616.3(18)
_cod_database_code 7711105
_shelx_shelxl_version_number 2018/1
_shelx_space_group_comment
;
The symmetry employed for this shelxl refinement is uniquely defined
by the following loop, which should always be used as a source of
symmetry information in preference to the above space-group names.
They are only intended as comments.
;
_shelx_estimated_absorpt_t_max 0.584
_shelx_estimated_absorpt_t_min 0.505
_olex2_refinement_description
;
1. Fixed Uiso
 At 1.2 times of:
  All C(H) groups, All C(H,H) groups
 At 1.5 times of:
  All C(H,H,H) groups
2. Uiso/Uaniso restraints and constraints
All non-hydrogen atoms have similar U: within 2A with sigma of 0.01 and sigma
for terminal atoms of 0.01 within 2A
3. Others
 Fixed Sof: C15B(0.45) H15A(0.45) H15B(0.45) H15C(0.45) C15A(0.55) H15D(0.55)
 H15E(0.55) H15F(0.55)
4.a Secondary CH2 refined with riding coordinates:
 C1(H1A,H1B), C16(H16A,H16B), C31(H31A,H31B), C46(H46A,H46B), C48(H48A,H48B)
4.b Aromatic/amide H refined with riding coordinates:
 C5(H5), C7(H7), C20(H20), C22(H22), C35(H35), C37(H37)
4.c Idealised Me refined as rotating group:
 C9(H9A,H9B,H9C), C10(H10A,H10B,H10C), C11(H11A,H11B,H11C), C13(H13A,H13B,
 H13C), C14(H14A,H14B,H14C), C24(H24A,H24B,H24C), C25(H25A,H25B,H25C), C26(H26A,
 H26B,H26C), C28(H28A,H28B,H28C), C29(H29A,H29B,H29C), C30(H30A,H30B,H30C),
 C39(H39A,H39B,H39C), C40(H40A,H40B,H40C), C41(H41A,H41B,H41C), C43(H43A,H43B,
 H43C), C44(H44A,H44B,H44C), C45(H45A,H45B,H45C), C47(H47A,H47B,H47C), C49(H49A,
 H49B,H49C), C15B(H15A,H15B,H15C), C15A(H15D,H15E,H15F)
;
_olex2_submission_special_instructions 'No special instructions were received'

loop_
_space_group_symop_operation_xyz
'x, y, z'
'x, -y, z+1/2'
'x+1/2, y+1/2, z'
'x+1/2, -y+1/2, z+1/2'

loop_
_atom_site_label
_atom_site_type_symbol
_atom_site_fract_x
_atom_site_fract_y
_atom_site_fract_z
_atom_site_U_iso_or_equiv
_atom_site_adp_type
_atom_site_occupancy
_atom_site_site_symmetry_order
_atom_site_calc_flag
_atom_site_refinement_flags_posn
_atom_site_refinement_flags_adp
_atom_site_refinement_flags_occupancy
_atom_site_disorder_assembly
_atom_site_disorder_group
Ti1 Ti 0.44613(5) 0.74618(4) 0.57054(7) 0.0048(2) Uani 1 1 d . U . . .
O1 O 0.41951(17) 0.76406(18) 0.4070(3) 0.0106(7) Uani 1 1 d . U . . .
O2 O 0.46802(15) 0.82609(17) 0.6680(3) 0.0120(7) Uani 1 1 d . U . . .
O3 O 0.45742(16) 0.64715(18) 0.6199(3) 0.0128(7) Uani 1 1 d . U . . .
O4 O 0.3436(2) 0.74754(15) 0.5620(4) 0.0097(8) Uani 1 1 d . U . . .
N1 N 0.5494(2) 0.74654(17) 0.5741(4) 0.0061(9) Uani 1 1 d . U . . .
C1 C 0.5572(2) 0.8002(2) 0.4891(4) 0.0104(9) Uani 1 1 d . U . . .
H1A H 0.604901 0.805401 0.498102 0.013 Uiso 1 1 calc R U . . .
H1B H 0.540952 0.847075 0.506809 0.013 Uiso 1 1 calc R U . . .
C2 C 0.5211(2) 0.7813(2) 0.3659(4) 0.0106(9) Uani 1 1 d . U . . .
C3 C 0.4521(2) 0.7672(3) 0.3290(4) 0.0095(9) Uani 1 1 d . U . . .
C4 C 0.4187(3) 0.7582(2) 0.2103(4) 0.0105(10) Uani 1 1 d . U . . .
C5 C 0.4567(3) 0.7622(3) 0.1356(4) 0.0140(10) Uani 1 1 d . U . . .
H5 H 0.434615 0.756067 0.055784 0.017 Uiso 1 1 calc R U . . .
C6 C 0.5250(3) 0.7746(3) 0.1701(5) 0.0181(10) Uani 1 1 d . U . . .
C7 C 0.5560(2) 0.7827(3) 0.2866(4) 0.0151(9) Uani 1 1 d . U . . .
H7 H 0.602642 0.789330 0.313523 0.018 Uiso 1 1 calc R U . . .
C8 C 0.3436(3) 0.7485(2) 0.1643(5) 0.0127(11) Uani 1 1 d . U . . .
C9 C 0.3185(3) 0.7371(3) 0.0337(5) 0.0234(12) Uani 1 1 d . U . . .
H9A H 0.270565 0.729086 0.009087 0.035 Uiso 1 1 calc R U . . .
H9B H 0.340558 0.695413 0.013528 0.035 Uiso 1 1 calc R U . . .
H9C H 0.328329 0.779682 -0.004982 0.035 Uiso 1 1 calc R U . . .
C10 C 0.3093(2) 0.8163(3) 0.1910(4) 0.0153(10) Uani 1 1 d . U . . .
H10A H 0.319961 0.857279 0.149965 0.023 Uiso 1 1 calc R U . . .
H10B H 0.324891 0.825566 0.273907 0.023 Uiso 1 1 calc R U . . .
H10C H 0.261247 0.808967 0.165952 0.023 Uiso 1 1 calc R U . . .
C11 C 0.3217(2) 0.6822(3) 0.2195(4) 0.0154(10) Uani 1 1 d . U . . .
H11A H 0.273297 0.679300 0.194257 0.023 Uiso 1 1 calc R U . . .
H11B H 0.338170 0.686504 0.303490 0.023 Uiso 1 1 calc R U . . .
H11C H 0.339917 0.638787 0.195798 0.023 Uiso 1 1 calc R U . . .
C12 C 0.5625(3) 0.7840(4) 0.0836(5) 0.0340(14) Uani 1 1 d . U . . .
C13 C 0.6376(4) 0.7686(4) 0.1385(7) 0.0388(16) Uani 1 1 d . U . . .
H13A H 0.658104 0.807756 0.190806 0.058 Uiso 1 1 calc R U . . .
H13B H 0.658591 0.764907 0.077764 0.058 Uiso 1 1 calc R U . . .
H13C H 0.643464 0.723581 0.181475 0.058 Uiso 1 1 calc R U . . .
C14 C 0.5584(4) 0.8663(6) 0.0510(8) 0.058(2) Uani 1 1 d . U . . .
H14A H 0.513081 0.878193 0.004730 0.087 Uiso 1 1 calc R U . . .
H14B H 0.588723 0.876474 0.006743 0.087 Uiso 1 1 calc R U . . .
H14C H 0.570943 0.895078 0.121472 0.087 Uiso 1 1 calc R U . . .
C16 C 0.5929(2) 0.7645(3) 0.6917(4) 0.0106(9) Uani 1 1 d . U . . .
H16A H 0.639528 0.757591 0.694554 0.013 Uiso 1 1 calc R U . . .
H16B H 0.583558 0.730591 0.746963 0.013 Uiso 1 1 calc R U . . .
C17 C 0.5848(2) 0.8396(2) 0.7298(4) 0.0099(9) Uani 1 1 d . U . . .
C18 C 0.5210(2) 0.8675(2) 0.7185(4) 0.0095(8) Uani 1 1 d . U . . .
C19 C 0.5145(2) 0.9375(2) 0.7577(4) 0.0092(9) Uani 1 1 d . U . . .
C20 C 0.5723(2) 0.9749(2) 0.8105(4) 0.0085(8) Uani 1 1 d . U . . .
H20 H 0.568294 1.021267 0.839622 0.010 Uiso 1 1 calc R U . . .
C21 C 0.6361(2) 0.9490(2) 0.8239(4) 0.0084(8) Uani 1 1 d . U . . .
C22 C 0.6407(2) 0.8806(2) 0.7817(4) 0.0105(9) Uani 1 1 d . U . . .
H22 H 0.683218 0.861505 0.788588 0.013 Uiso 1 1 calc R U . . .
C23 C 0.4461(2) 0.9707(3) 0.7413(5) 0.0144(10) Uani 1 1 d . U . . .
C24 C 0.4031(3) 0.9225(3) 0.7920(5) 0.0210(11) Uani 1 1 d . U . . .
H24A H 0.397188 0.875690 0.753922 0.031 Uiso 1 1 calc R U . . .
H24B H 0.359762 0.944953 0.779629 0.031 Uiso 1 1 calc R U . . .
H24C H 0.424972 0.916193 0.874668 0.031 Uiso 1 1 calc R U . . .
C25 C 0.4116(3) 0.9813(3) 0.6118(5) 0.0227(12) Uani 1 1 d . U . . .
H25A H 0.411070 0.935851 0.571498 0.034 Uiso 1 1 calc R U . . .
H25B H 0.435719 1.017235 0.582083 0.034 Uiso 1 1 calc R U . . .
H25C H 0.366098 0.997593 0.599294 0.034 Uiso 1 1 calc R U . . .
C26 C 0.4512(3) 1.0441(3) 0.8000(5) 0.0233(12) Uani 1 1 d . U . . .
H26A H 0.406747 1.064400 0.784683 0.035 Uiso 1 1 calc R U . . .
H26B H 0.478195 1.076187 0.769632 0.035 Uiso 1 1 calc R U . . .
H26C H 0.471739 1.038461 0.883151 0.035 Uiso 1 1 calc R U . . .
C27 C 0.6971(2) 0.9931(3) 0.8882(4) 0.0115(9) Uani 1 1 d . U . . .
C28 C 0.6926(3) 1.0684(3) 0.8356(5) 0.0220(11) Uani 1 1 d . U . . .
H28A H 0.693929 1.064828 0.756393 0.033 Uiso 1 1 calc R U . . .
H28B H 0.730019 1.097386 0.881172 0.033 Uiso 1 1 calc R U . . .
H28C H 0.651043 1.091067 0.835741 0.033 Uiso 1 1 calc R U . . .
C29 C 0.7618(2) 0.9594(3) 0.8821(5) 0.0151(10) Uani 1 1 d . U . . .
H29A H 0.766205 0.911034 0.914670 0.023 Uiso 1 1 calc R U . . .
H29B H 0.799353 0.988717 0.926176 0.023 Uiso 1 1 calc R U . . .
H29C H 0.761149 0.956917 0.801762 0.023 Uiso 1 1 calc R U . . .
C30 C 0.7000(3) 1.0003(3) 1.0146(4) 0.0223(11) Uani 1 1 d . U . . .
H30A H 0.658687 1.021542 1.018986 0.033 Uiso 1 1 calc R U . . .
H30B H 0.737316 1.031063 1.055083 0.033 Uiso 1 1 calc R U . . .
H30C H 0.705879 0.952868 1.050634 0.033 Uiso 1 1 calc R U . . .
C31 C 0.5675(2) 0.6744(2) 0.5416(4) 0.0092(8) Uani 1 1 d . U . . .
H31A H 0.611985 0.677090 0.531920 0.011 Uiso 1 1 calc R U . . .
H31B H 0.535746 0.660867 0.466340 0.011 Uiso 1 1 calc R U . . .
C32 C 0.5679(2) 0.6167(2) 0.6274(4) 0.0095(9) Uani 1 1 d . U . . .
C33 C 0.5107(2) 0.6038(2) 0.6608(4) 0.0105(9) Uani 1 1 d . U . . .
C34 C 0.5104(2) 0.5455(3) 0.7343(4) 0.0111(9) Uani 1 1 d . U . . .
C35 C 0.5681(2) 0.5038(2) 0.7726(4) 0.0118(9) Uani 1 1 d . U . . .
H35 H 0.568221 0.464593 0.822030 0.014 Uiso 1 1 calc R U . . .
C36 C 0.6248(2) 0.5165(2) 0.7425(4) 0.0114(9) Uani 1 1 d . U . . .
C37 C 0.6238(2) 0.5741(3) 0.6695(4) 0.0122(9) Uani 1 1 d . U . . .
H37 H 0.662090 0.584469 0.648018 0.015 Uiso 1 1 calc R U . . .
C38 C 0.4489(2) 0.5265(3) 0.7687(4) 0.0136(10) Uani 1 1 d . U . . .
C39 C 0.3910(2) 0.5114(3) 0.6593(5) 0.0182(10) Uani 1 1 d . U . . .
H39A H 0.351866 0.497599 0.680592 0.027 Uiso 1 1 calc R U . . .
H39B H 0.403116 0.472355 0.616186 0.027 Uiso 1 1 calc R U . . .
H39C H 0.381197 0.554534 0.611484 0.027 Uiso 1 1 calc R U . . .
C40 C 0.4323(3) 0.5873(3) 0.8390(4) 0.0186(10) Uani 1 1 d . U . . .
H40A H 0.433687 0.633076 0.800703 0.028 Uiso 1 1 calc R U . . .
H40B H 0.464673 0.587874 0.916063 0.028 Uiso 1 1 calc R U . . .
H40C H 0.387861 0.579853 0.845156 0.028 Uiso 1 1 calc R U . . .
C41 C 0.4589(2) 0.4584(3) 0.8437(5) 0.0189(11) Uani 1 1 d . U . . .
H41A H 0.417784 0.447191 0.860604 0.028 Uiso 1 1 calc R U . . .
H41B H 0.494494 0.466491 0.915899 0.028 Uiso 1 1 calc R U . . .
H41C H 0.470690 0.418278 0.802315 0.028 Uiso 1 1 calc R U . . .
C42 C 0.6872(2) 0.4693(3) 0.7850(4) 0.0166(10) Uani 1 1 d . U . . .
C43 C 0.7035(3) 0.4393(3) 0.6802(5) 0.0227(11) Uani 1 1 d . U . . .
H43A H 0.667384 0.408187 0.636291 0.034 Uiso 1 1 calc R U . . .
H43B H 0.744667 0.411587 0.706156 0.034 Uiso 1 1 calc R U . . .
H43C H 0.708977 0.478854 0.631366 0.034 Uiso 1 1 calc R U . . .
C44 C 0.6771(3) 0.4070(3) 0.8592(5) 0.0265(12) Uani 1 1 d . U . . .
H44A H 0.669961 0.425713 0.929230 0.040 Uiso 1 1 calc R U . . .
H44B H 0.716438 0.376281 0.879939 0.040 Uiso 1 1 calc R U . . .
H44C H 0.638408 0.378969 0.815755 0.040 Uiso 1 1 calc R U . . .
C45 C 0.7454(3) 0.5144(3) 0.8585(5) 0.0221(12) Uani 1 1 d . U . . .
H45A H 0.753466 0.554261 0.812453 0.033 Uiso 1 1 calc R U . . .
H45B H 0.785140 0.484455 0.884412 0.033 Uiso 1 1 calc R U . . .
H45C H 0.734785 0.533256 0.925437 0.033 Uiso 1 1 calc R U . . .
C46 C 0.3144(2) 0.7007(3) 0.6288(4) 0.0134(9) Uani 1 1 d . U . . .
H46A H 0.339550 0.655231 0.644891 0.016 Uiso 1 1 calc R U . . .
H46B H 0.268293 0.689224 0.582637 0.016 Uiso 1 1 calc R U . . .
C47 C 0.3142(3) 0.7338(3) 0.7401(5) 0.0234(12) Uani 1 1 d . U . . .
H47A H 0.282601 0.773556 0.724664 0.035 Uiso 1 1 calc R U . . .
H47B H 0.358624 0.751723 0.781058 0.035 Uiso 1 1 calc R U . . .
H47C H 0.301348 0.697812 0.787438 0.035 Uiso 1 1 calc R U . . .
C48 C 0.3024(2) 0.8082(3) 0.5104(4) 0.0134(9) Uani 1 1 d . U . . .
H48A H 0.327681 0.840063 0.474621 0.016 Uiso 1 1 calc R U . . .
H48B H 0.291738 0.835674 0.571586 0.016 Uiso 1 1 calc R U . . .
C49 C 0.2386(2) 0.7866(3) 0.4203(5) 0.0207(11) Uani 1 1 d . U . . .
H49A H 0.216313 0.829400 0.379956 0.031 Uiso 1 1 calc R U . . .
H49B H 0.209658 0.762581 0.457502 0.031 Uiso 1 1 calc R U . . .
H49C H 0.248405 0.753986 0.365005 0.031 Uiso 1 1 calc R U . . .
C15B C 0.5450(10) 0.7236(14) -0.0089(16) 0.045(4) Uani 0.45 1 d . U P A 1
H15A H 0.547665 0.676991 0.029128 0.068 Uiso 0.45 1 calc R U P A 1
H15B H 0.576343 0.724774 -0.053145 0.068 Uiso 0.45 1 calc R U P A 1
H15C H 0.499983 0.730942 -0.060796 0.068 Uiso 0.45 1 calc R U P A 1
C15A C 0.5230(10) 0.7554(9) -0.0384(15) 0.041(3) Uani 0.55 1 d . U P A 2
H15D H 0.506107 0.707342 -0.031452 0.062 Uiso 0.55 1 calc R U P A 2
H15E H 0.552226 0.753301 -0.086534 0.062 Uiso 0.55 1 calc R U P A 2
H15F H 0.485803 0.787532 -0.073868 0.062 Uiso 0.55 1 calc R U P A 2

loop_
_atom_site_aniso_label
_atom_site_aniso_U_11
_atom_site_aniso_U_22
_atom_site_aniso_U_33
_atom_site_aniso_U_23
_atom_site_aniso_U_13
_atom_site_aniso_U_12
Ti1 0.0040(4) 0.0051(4) 0.0032(4) -0.0009(3) -0.0020(3) -0.0003(3)
O1 0.0078(15) 0.0174(16) 0.0056(16) -0.0002(12) 0.0008(13) -0.0013(12)
O2 0.0070(14) 0.0136(16) 0.0136(16) -0.0055(12) 0.0005(12) -0.0016(12)
O3 0.0066(15) 0.0135(16) 0.0149(16) 0.0045(12) -0.0018(12) 0.0013(12)
O4 0.0057(18) 0.0128(18) 0.011(2) 0.0015(11) 0.0025(15) -0.0003(10)
N1 0.008(2) 0.0036(19) 0.005(2) -0.0009(11) -0.0008(17) 0.0000(11)
C1 0.010(2) 0.009(2) 0.010(2) 0.0031(16) 0.0005(17) -0.0020(15)
C2 0.012(2) 0.008(2) 0.012(2) 0.0021(16) 0.0032(17) 0.0008(16)
C3 0.009(2) 0.012(2) 0.007(2) 0.0027(17) 0.0020(17) 0.0001(17)
C4 0.015(2) 0.008(2) 0.007(2) 0.0015(15) 0.0013(19) -0.0021(15)
C5 0.017(3) 0.017(2) 0.007(2) 0.0005(18) 0.0031(19) -0.0007(18)
C6 0.020(2) 0.023(3) 0.015(2) 0.002(2) 0.010(2) -0.002(2)
C7 0.015(2) 0.014(2) 0.018(2) 0.0003(18) 0.0081(19) -0.0020(17)
C8 0.014(3) 0.014(2) 0.007(2) 0.0004(14) -0.002(2) -0.0011(15)
C9 0.022(3) 0.033(3) 0.009(3) -0.004(2) -0.004(2) -0.003(2)
C10 0.012(2) 0.018(2) 0.012(2) 0.0037(18) -0.0020(18) 0.0008(17)
C11 0.016(2) 0.010(2) 0.017(2) -0.0011(17) 0.001(2) -0.0046(17)
C12 0.030(3) 0.062(4) 0.018(3) 0.005(3) 0.018(2) -0.010(3)
C13 0.036(4) 0.054(4) 0.035(4) -0.007(3) 0.024(3) -0.002(3)
C14 0.046(4) 0.084(6) 0.044(4) 0.032(4) 0.013(3) -0.008(4)
C16 0.007(2) 0.012(2) 0.009(2) -0.0010(17) -0.0038(17) 0.0022(16)
C17 0.010(2) 0.010(2) 0.008(2) -0.0011(15) 0.0000(16) 0.0025(15)
C18 0.008(2) 0.010(2) 0.009(2) -0.0022(16) -0.0003(16) 0.0007(15)
C19 0.008(2) 0.011(2) 0.006(2) -0.0006(16) -0.0012(16) 0.0008(16)
C20 0.011(2) 0.0055(19) 0.007(2) -0.0010(15) 0.0000(16) 0.0017(15)
C21 0.009(2) 0.0076(19) 0.0055(19) -0.0008(15) -0.0017(16) -0.0017(15)
C22 0.008(2) 0.012(2) 0.008(2) 0.0007(16) -0.0014(16) 0.0008(16)
C23 0.007(2) 0.012(2) 0.020(2) -0.0037(18) -0.0020(18) 0.0021(16)
C24 0.012(2) 0.024(3) 0.027(3) -0.009(2) 0.006(2) -0.0019(19)
C25 0.015(2) 0.022(3) 0.022(3) 0.002(2) -0.008(2) 0.0052(19)
C26 0.015(2) 0.017(3) 0.034(3) -0.011(2) 0.001(2) 0.0053(18)
C27 0.011(2) 0.013(2) 0.009(2) -0.0040(16) -0.0007(17) -0.0019(16)
C28 0.016(2) 0.014(2) 0.030(3) 0.002(2) 0.000(2) -0.004(2)
C29 0.009(2) 0.016(2) 0.017(2) -0.0031(19) -0.0010(18) -0.0026(17)
C30 0.017(2) 0.036(3) 0.009(2) -0.009(2) -0.0038(19) -0.005(2)
C31 0.0087(19) 0.009(2) 0.009(2) -0.0025(16) 0.0008(16) 0.0018(15)
C32 0.011(2) 0.0066(19) 0.007(2) -0.0015(15) -0.0018(16) -0.0022(15)
C33 0.0081(19) 0.010(2) 0.010(2) -0.0001(16) -0.0027(16) -0.0004(16)
C34 0.007(2) 0.013(2) 0.009(2) 0.0026(16) -0.0033(17) 0.0002(16)
C35 0.013(2) 0.010(2) 0.010(2) 0.0018(16) -0.0019(17) 0.0020(17)
C36 0.010(2) 0.010(2) 0.010(2) 0.0001(16) -0.0022(17) 0.0029(16)
C37 0.009(2) 0.017(2) 0.007(2) -0.0037(17) -0.0027(16) 0.0011(16)
C38 0.008(2) 0.013(2) 0.014(2) 0.0073(17) -0.0043(18) -0.0030(16)
C39 0.010(2) 0.018(2) 0.021(3) 0.003(2) -0.004(2) -0.0042(18)
C40 0.018(2) 0.022(3) 0.016(2) 0.0058(19) 0.005(2) 0.0034(19)
C41 0.010(2) 0.019(3) 0.024(3) 0.014(2) 0.000(2) -0.0025(18)
C42 0.015(2) 0.020(2) 0.013(2) 0.0036(18) 0.0009(19) 0.0086(18)
C43 0.026(3) 0.023(3) 0.020(3) 0.001(2) 0.008(2) 0.013(2)
C44 0.026(3) 0.024(3) 0.028(3) 0.014(2) 0.007(2) 0.016(2)
C45 0.014(2) 0.031(3) 0.018(3) 0.003(2) -0.001(2) 0.007(2)
C46 0.012(2) 0.016(2) 0.013(2) 0.0037(17) 0.0056(18) -0.0009(17)
C47 0.031(3) 0.025(3) 0.018(3) 0.000(2) 0.012(2) -0.002(2)
C48 0.010(2) 0.015(2) 0.013(2) 0.0038(18) 0.0007(18) 0.0055(17)
C49 0.011(2) 0.027(3) 0.020(3) 0.010(2) -0.002(2) -0.0024(19)
C15B 0.037(8) 0.084(10) 0.021(7) -0.022(7) 0.017(6) -0.022(7)
C15A 0.052(8) 0.058(8) 0.027(7) -0.010(5) 0.031(6) -0.022(6)

loop_
_atom_type_symbol
_atom_type_description
_atom_type_scat_dispersion_real
_atom_type_scat_dispersion_imag
_atom_type_scat_source
C C 0.0181 0.0091 'International Tables Vol C Tables 4.2.6.8 and 6.1.1.4'
H H 0.0000 0.0000 'International Tables Vol C Tables 4.2.6.8 and 6.1.1.4'
N N 0.0311 0.0180 'International Tables Vol C Tables 4.2.6.8 and 6.1.1.4'
O O 0.0492 0.0322 'International Tables Vol C Tables 4.2.6.8 and 6.1.1.4'
Ti Ti 0.2191 1.8069 'International Tables Vol C Tables 4.2.6.8 and 6.1.1.4'

loop_
_geom_angle_atom_site_label_1
_geom_angle_atom_site_label_2
_geom_angle_atom_site_label_3
_geom_angle
_geom_angle_site_symmetry_1
_geom_angle_site_symmetry_3
_geom_angle_publ_flag
O1 Ti1 O3 117.11(15) . . ?
O1 Ti1 O4 88.90(15) . . ?
O1 Ti1 N1 89.42(16) . . ?
O2 Ti1 O1 117.10(15) . . ?
O2 Ti1 O3 125.40(15) . . ?
O2 Ti1 O4 93.97(14) . . ?
O2 Ti1 N1 86.29(15) . . ?
O3 Ti1 O4 92.99(13) . . ?
O3 Ti1 N1 88.28(14) . . ?
O4 Ti1 N1 178.23(18) . . ?
C3 O1 Ti1 133.9(3) . . ?
C18 O2 Ti1 139.0(3) . . ?
C33 O3 Ti1 133.9(3) . . ?
C46 O4 Ti1 124.5(3) . . ?
C48 O4 Ti1 119.8(3) . . ?
C48 O4 C46 114.0(4) . . ?
C1 N1 Ti1 108.5(3) . . ?
C1 N1 C31 109.2(4) . . ?
C16 N1 Ti1 109.9(3) . . ?
C16 N1 C1 110.6(4) . . ?
C16 N1 C31 109.2(4) . . ?
C31 N1 Ti1 109.5(3) . . ?
N1 C1 H1A 108.7 . . ?
N1 C1 H1B 108.7 . . ?
N1 C1 C2 114.1(4) . . ?
H1A C1 H1B 107.6 . . ?
C2 C1 H1A 108.7 . . ?
C2 C1 H1B 108.7 . . ?
C3 C2 C1 121.3(4) . . ?
C7 C2 C1 118.4(4) . . ?
C7 C2 C3 120.2(4) . . ?
O1 C3 C2 119.4(4) . . ?
O1 C3 C4 121.2(4) . . ?
C4 C3 C2 119.4(5) . . ?
C3 C4 C8 121.8(5) . . ?
C5 C4 C3 117.2(5) . . ?
C5 C4 C8 121.0(5) . . ?
C4 C5 H5 117.7 . . ?
C4 C5 C6 124.6(5) . . ?
C6 C5 H5 117.7 . . ?
C5 C6 C12 121.9(5) . . ?
C7 C6 C5 116.6(5) . . ?
C7 C6 C12 121.4(5) . . ?
C2 C7 H7 119.0 . . ?
C6 C7 C2 122.0(5) . . ?
C6 C7 H7 119.0 . . ?
C4 C8 C9 112.7(5) . . ?
C4 C8 C10 109.4(4) . . ?
C4 C8 C11 110.7(4) . . ?
C9 C8 C10 107.4(4) . . ?
C9 C8 C11 106.8(4) . . ?
C10 C8 C11 109.8(5) . . ?
C8 C9 H9A 109.5 . . ?
C8 C9 H9B 109.5 . . ?
C8 C9 H9C 109.5 . . ?
H9A C9 H9B 109.5 . . ?
H9A C9 H9C 109.5 . . ?
H9B C9 H9C 109.5 . . ?
C8 C10 H10A 109.5 . . ?
C8 C10 H10B 109.5 . . ?
C8 C10 H10C 109.5 . . ?
H10A C10 H10B 109.5 . . ?
H10A C10 H10C 109.5 . . ?
H10B C10 H10C 109.5 . . ?
C8 C11 H11A 109.5 . . ?
C8 C11 H11B 109.5 . . ?
C8 C11 H11C 109.5 . . ?
H11A C11 H11B 109.5 . . ?
H11A C11 H11C 109.5 . . ?
H11B C11 H11C 109.5 . . ?
C6 C12 C13 111.6(5) . . ?
C6 C12 C14 106.7(6) . . ?
C6 C12 C15B 111.2(9) . . ?
C6 C12 C15A 112.5(8) . . ?
C13 C12 C14 104.9(6) . . ?
C13 C12 C15B 99.3(10) . . ?
C13 C12 C15A 121.7(9) . . ?
C15B C12 C14 122.6(11) . . ?
C15A C12 C14 97.0(8) . . ?
C12 C13 H13A 109.5 . . ?
C12 C13 H13B 109.5 . . ?
C12 C13 H13C 109.5 . . ?
H13A C13 H13B 109.5 . . ?
H13A C13 H13C 109.5 . . ?
H13B C13 H13C 109.5 . . ?
C12 C14 H14A 109.5 . . ?
C12 C14 H14B 109.5 . . ?
C12 C14 H14C 109.5 . . ?
H14A C14 H14B 109.5 . . ?
H14A C14 H14C 109.5 . . ?
H14B C14 H14C 109.5 . . ?
N1 C16 H16A 108.7 . . ?
N1 C16 H16B 108.7 . . ?
N1 C16 C17 114.4(4) . . ?
H16A C16 H16B 107.6 . . ?
C17 C16 H16A 108.7 . . ?
C17 C16 H16B 108.7 . . ?
C18 C17 C16 120.6(4) . . ?
C22 C17 C16 119.4(4) . . ?
C22 C17 C18 119.9(4) . . ?
O2 C18 C17 118.1(4) . . ?
O2 C18 C19 122.1(4) . . ?
C19 C18 C17 119.8(4) . . ?
C18 C19 C23 121.2(4) . . ?
C20 C19 C18 117.3(4) . . ?
C20 C19 C23 121.5(4) . . ?
C19 C20 H20 117.8 . . ?
C19 C20 C21 124.5(4) . . ?
C21 C20 H20 117.8 . . ?
C20 C21 C27 120.6(4) . . ?
C22 C21 C20 116.8(4) . . ?
C22 C21 C27 122.5(4) . . ?
C17 C22 C21 121.7(4) . . ?
C17 C22 H22 119.1 . . ?
C21 C22 H22 119.1 . . ?
C19 C23 C24 111.5(4) . . ?
C19 C23 C25 108.5(4) . . ?
C19 C23 C26 112.0(4) . . ?
C25 C23 C24 109.7(4) . . ?
C26 C23 C24 107.3(4) . . ?
C26 C23 C25 107.9(4) . . ?
C23 C24 H24A 109.5 . . ?
C23 C24 H24B 109.5 . . ?
C23 C24 H24C 109.5 . . ?
H24A C24 H24B 109.5 . . ?
H24A C24 H24C 109.5 . . ?
H24B C24 H24C 109.5 . . ?
C23 C25 H25A 109.5 . . ?
C23 C25 H25B 109.5 . . ?
C23 C25 H25C 109.5 . . ?
H25A C25 H25B 109.5 . . ?
H25A C25 H25C 109.5 . . ?
H25B C25 H25C 109.5 . . ?
C23 C26 H26A 109.5 . . ?
C23 C26 H26B 109.5 . . ?
C23 C26 H26C 109.5 . . ?
H26A C26 H26B 109.5 . . ?
H26A C26 H26C 109.5 . . ?
H26B C26 H26C 109.5 . . ?
C21 C27 C28 110.2(4) . . ?
C21 C27 C29 112.5(4) . . ?
C21 C27 C30 109.1(4) . . ?
C29 C27 C28 107.2(4) . . ?
C29 C27 C30 109.1(4) . . ?
C30 C27 C28 108.6(4) . . ?
C27 C28 H28A 109.5 . . ?
C27 C28 H28B 109.5 . . ?
C27 C28 H28C 109.5 . . ?
H28A C28 H28B 109.5 . . ?
H28A C28 H28C 109.5 . . ?
H28B C28 H28C 109.5 . . ?
C27 C29 H29A 109.5 . . ?
C27 C29 H29B 109.5 . . ?
C27 C29 H29C 109.5 . . ?
H29A C29 H29B 109.5 . . ?
H29A C29 H29C 109.5 . . ?
H29B C29 H29C 109.5 . . ?
C27 C30 H30A 109.5 . . ?
C27 C30 H30B 109.5 . . ?
C27 C30 H30C 109.5 . . ?
H30A C30 H30B 109.5 . . ?
H30A C30 H30C 109.5 . . ?
H30B C30 H30C 109.5 . . ?
N1 C31 H31A 108.7 . . ?
N1 C31 H31B 108.7 . . ?
N1 C31 C32 114.1(4) . . ?
H31A C31 H31B 107.6 . . ?
C32 C31 H31A 108.7 . . ?
C32 C31 H31B 108.7 . . ?
C33 C32 C31 120.3(4) . . ?
C37 C32 C31 119.3(4) . . ?
C37 C32 C33 120.4(4) . . ?
O3 C33 C32 119.0(4) . . ?
O3 C33 C34 121.8(4) . . ?
C34 C33 C32 119.2(4) . . ?
C33 C34 C38 121.7(4) . . ?
C35 C34 C33 117.6(4) . . ?
C35 C34 C38 120.7(4) . . ?
C34 C35 H35 118.0 . . ?
C36 C35 C34 123.9(4) . . ?
C36 C35 H35 118.0 . . ?
C35 C36 C37 117.3(4) . . ?
C35 C36 C42 122.7(4) . . ?
C37 C36 C42 119.9(4) . . ?
C32 C37 C36 121.5(4) . . ?
C32 C37 H37 119.3 . . ?
C36 C37 H37 119.3 . . ?
C34 C38 C39 108.9(4) . . ?
C34 C38 C41 112.4(4) . . ?
C39 C38 C41 106.9(4) . . ?
C40 C38 C34 110.3(4) . . ?
C40 C38 C39 111.4(4) . . ?
C40 C38 C41 106.9(4) . . ?
C38 C39 H39A 109.5 . . ?
C38 C39 H39B 109.5 . . ?
C38 C39 H39C 109.5 . . ?
H39A C39 H39B 109.5 . . ?
H39A C39 H39C 109.5 . . ?
H39B C39 H39C 109.5 . . ?
C38 C40 H40A 109.5 . . ?
C38 C40 H40B 109.5 . . ?
C38 C40 H40C 109.5 . . ?
H40A C40 H40B 109.5 . . ?
H40A C40 H40C 109.5 . . ?
H40B C40 H40C 109.5 . . ?
C38 C41 H41A 109.5 . . ?
C38 C41 H41B 109.5 . . ?
C38 C41 H41C 109.5 . . ?
H41A C41 H41B 109.5 . . ?
H41A C41 H41C 109.5 . . ?
H41B C41 H41C 109.5 . . ?
C43 C42 C36 108.7(4) . . ?
C43 C42 C45 109.8(5) . . ?
C44 C42 C36 111.8(4) . . ?
C44 C42 C43 109.0(5) . . ?
C44 C42 C45 107.8(4) . . ?
C45 C42 C36 109.7(4) . . ?
C42 C43 H43A 109.5 . . ?
C42 C43 H43B 109.5 . . ?
C42 C43 H43C 109.5 . . ?
H43A C43 H43B 109.5 . . ?
H43A C43 H43C 109.5 . . ?
H43B C43 H43C 109.5 . . ?
C42 C44 H44A 109.5 . . ?
C42 C44 H44B 109.5 . . ?
C42 C44 H44C 109.5 . . ?
H44A C44 H44B 109.5 . . ?
H44A C44 H44C 109.5 . . ?
H44B C44 H44C 109.5 . . ?
C42 C45 H45A 109.5 . . ?
C42 C45 H45B 109.5 . . ?
C42 C45 H45C 109.5 . . ?
H45A C45 H45B 109.5 . . ?
H45A C45 H45C 109.5 . . ?
H45B C45 H45C 109.5 . . ?
O4 C46 H46A 109.1 . . ?
O4 C46 H46B 109.1 . . ?
O4 C46 C47 112.4(4) . . ?
H46A C46 H46B 107.8 . . ?
C47 C46 H46A 109.1 . . ?
C47 C46 H46B 109.1 . . ?
C46 C47 H47A 109.5 . . ?
C46 C47 H47B 109.5 . . ?
C46 C47 H47C 109.5 . . ?
H47A C47 H47B 109.5 . . ?
H47A C47 H47C 109.5 . . ?
H47B C47 H47C 109.5 . . ?
O4 C48 H48A 109.0 . . ?
O4 C48 H48B 109.0 . . ?
O4 C48 C49 113.1(4) . . ?
H48A C48 H48B 107.8 . . ?
C49 C48 H48A 109.0 . . ?
C49 C48 H48B 109.0 . . ?
C48 C49 H49A 109.5 . . ?
C48 C49 H49B 109.5 . . ?
C48 C49 H49C 109.5 . . ?
H49A C49 H49B 109.5 . . ?
H49A C49 H49C 109.5 . . ?
H49B C49 H49C 109.5 . . ?
C12 C15B H15A 109.5 . . ?
C12 C15B H15B 109.5 . . ?
C12 C15B H15C 109.5 . . ?
H15A C15B H15B 109.5 . . ?
H15A C15B H15C 109.5 . . ?
H15B C15B H15C 109.5 . . ?
C12 C15A H15D 109.5 . . ?
C12 C15A H15E 109.5 . . ?
C12 C15A H15F 109.5 . . ?
H15D C15A H15E 109.5 . . ?
H15D C15A H15F 109.5 . . ?
H15E C15A H15F 109.5 . . ?

loop_
_geom_bond_atom_site_label_1
_geom_bond_atom_site_label_2
_geom_bond_distance
_geom_bond_site_symmetry_2
_geom_bond_publ_flag
Ti1 O1 1.931(4) . ?
Ti1 O2 1.877(3) . ?
Ti1 O3 1.938(3) . ?
Ti1 O4 2.149(4) . ?
Ti1 N1 2.181(5) . ?
O1 C3 1.343(6) . ?
O2 C18 1.347(5) . ?
O3 C33 1.356(5) . ?
O4 C46 1.461(6) . ?
O4 C48 1.452(5) . ?
N1 C1 1.490(6) . ?
N1 C16 1.487(7) . ?
N1 C31 1.490(5) . ?
C1 H1A 0.9900 . ?
C1 H1B 0.9900 . ?
C1 C2 1.505(6) . ?
C2 C3 1.418(6) . ?
C2 C7 1.394(7) . ?
C3 C4 1.414(7) . ?
C4 C5 1.396(8) . ?
C4 C8 1.530(8) . ?
C5 H5 0.9500 . ?
C5 C6 1.401(8) . ?
C6 C7 1.380(7) . ?
C6 C12 1.520(7) . ?
C7 H7 0.9500 . ?
C8 C9 1.533(8) . ?
C8 C10 1.545(7) . ?
C8 C11 1.550(7) . ?
C9 H9A 0.9800 . ?
C9 H9B 0.9800 . ?
C9 H9C 0.9800 . ?
C10 H10A 0.9800 . ?
C10 H10B 0.9800 . ?
C10 H10C 0.9800 . ?
C11 H11A 0.9800 . ?
C11 H11B 0.9800 . ?
C11 H11C 0.9800 . ?
C12 C13 1.554(10) . ?
C12 C14 1.583(12) . ?
C12 C15B 1.56(2) . ?
C12 C15A 1.562(19) . ?
C13 H13A 0.9800 . ?
C13 H13B 0.9800 . ?
C13 H13C 0.9800 . ?
C14 H14A 0.9800 . ?
C14 H14B 0.9800 . ?
C14 H14C 0.9800 . ?
C16 H16A 0.9900 . ?
C16 H16B 0.9900 . ?
C16 C17 1.505(6) . ?
C17 C18 1.419(6) . ?
C17 C22 1.392(6) . ?
C18 C19 1.413(6) . ?
C19 C20 1.387(6) . ?
C19 C23 1.534(6) . ?
C20 H20 0.9500 . ?
C20 C21 1.401(6) . ?
C21 C22 1.393(6) . ?
C21 C27 1.531(6) . ?
C22 H22 0.9500 . ?
C23 C24 1.544(8) . ?
C23 C25 1.538(7) . ?
C23 C26 1.537(7) . ?
C24 H24A 0.9800 . ?
C24 H24B 0.9800 . ?
C24 H24C 0.9800 . ?
C25 H25A 0.9800 . ?
C25 H25B 0.9800 . ?
C25 H25C 0.9800 . ?
C26 H26A 0.9800 . ?
C26 H26B 0.9800 . ?
C26 H26C 0.9800 . ?
C27 C28 1.538(7) . ?
C27 C29 1.535(7) . ?
C27 C30 1.535(7) . ?
C28 H28A 0.9800 . ?
C28 H28B 0.9800 . ?
C28 H28C 0.9800 . ?
C29 H29A 0.9800 . ?
C29 H29B 0.9800 . ?
C29 H29C 0.9800 . ?
C30 H30A 0.9800 . ?
C30 H30B 0.9800 . ?
C30 H30C 0.9800 . ?
C31 H31A 0.9900 . ?
C31 H31B 0.9900 . ?
C31 C32 1.502(6) . ?
C32 C33 1.417(7) . ?
C32 C37 1.389(6) . ?
C33 C34 1.414(6) . ?
C34 C35 1.404(6) . ?
C34 C38 1.535(7) . ?
C35 H35 0.9500 . ?
C35 C36 1.386(7) . ?
C36 C37 1.394(7) . ?
C36 C42 1.542(6) . ?
C37 H37 0.9500 . ?
C38 C39 1.536(6) . ?
C38 C40 1.529(7) . ?
C38 C41 1.545(6) . ?
C39 H39A 0.9800 . ?
C39 H39B 0.9800 . ?
C39 H39C 0.9800 . ?
C40 H40A 0.9800 . ?
C40 H40B 0.9800 . ?
C40 H40C 0.9800 . ?
C41 H41A 0.9800 . ?
C41 H41B 0.9800 . ?
C41 H41C 0.9800 . ?
C42 C43 1.534(7) . ?
C42 C44 1.532(7) . ?
C42 C45 1.535(7) . ?
C43 H43A 0.9800 . ?
C43 H43B 0.9800 . ?
C43 H43C 0.9800 . ?
C44 H44A 0.9800 . ?
C44 H44B 0.9800 . ?
C44 H44C 0.9800 . ?
C45 H45A 0.9800 . ?
C45 H45B 0.9800 . ?
C45 H45C 0.9800 . ?
C46 H46A 0.9900 . ?
C46 H46B 0.9900 . ?
C46 C47 1.496(7) . ?
C47 H47A 0.9800 . ?
C47 H47B 0.9800 . ?
C47 H47C 0.9800 . ?
C48 H48A 0.9900 . ?
C48 H48B 0.9900 . ?
C48 C49 1.513(7) . ?
C49 H49A 0.9800 . ?
C49 H49B 0.9800 . ?
C49 H49C 0.9800 . ?
C15B H15A 0.9800 . ?
C15B H15B 0.9800 . ?
C15B H15C 0.9800 . ?
C15A H15D 0.9800 . ?
C15A H15E 0.9800 . ?
C15A H15F 0.9800 . ?

loop_
_geom_torsion_atom_site_label_1
_geom_torsion_atom_site_label_2
_geom_torsion_atom_site_label_3
_geom_torsion_atom_site_label_4
_geom_torsion
_geom_torsion_site_symmetry_1
_geom_torsion_site_symmetry_2
_geom_torsion_site_symmetry_3
_geom_torsion_site_symmetry_4
_geom_torsion_publ_flag
Ti1 O1 C3 C2 -22.5(7) . . . . ?
Ti1 O1 C3 C4 159.1(3) . . . . ?
Ti1 O2 C18 C17 -19.7(7) . . . . ?
Ti1 O2 C18 C19 159.1(4) . . . . ?
Ti1 O3 C33 C32 -28.4(6) . . . . ?
Ti1 O3 C33 C34 152.7(4) . . . . ?
Ti1 O4 C46 C47 92.5(5) . . . . ?
Ti1 O4 C48 C49 129.1(4) . . . . ?
Ti1 N1 C1 C2 -66.3(4) . . . . ?
Ti1 N1 C16 C17 -66.5(4) . . . . ?
Ti1 N1 C31 C32 -67.0(4) . . . . ?
O1 Ti1 O2 C18 -86.6(5) . . . . ?
O1 C3 C4 C5 -179.9(4) . . . . ?
O1 C3 C4 C8 3.2(7) . . . . ?
O2 C18 C19 C20 178.7(4) . . . . ?
O2 C18 C19 C23 -1.9(7) . . . . ?
O3 Ti1 O2 C18 86.1(5) . . . . ?
O3 C33 C34 C35 -179.8(4) . . . . ?
O3 C33 C34 C38 2.0(7) . . . . ?
O4 Ti1 O2 C18 -177.4(5) . . . . ?
N1 Ti1 O2 C18 0.8(5) . . . . ?
N1 C1 C2 C3 55.4(6) . . . . ?
N1 C1 C2 C7 -128.8(5) . . . . ?
N1 C16 C17 C18 49.4(6) . . . . ?
N1 C16 C17 C22 -133.9(5) . . . . ?
N1 C31 C32 C33 55.7(6) . . . . ?
N1 C31 C32 C37 -127.3(5) . . . . ?
C1 N1 C16 C17 53.3(6) . . . . ?
C1 N1 C31 C32 174.4(4) . . . . ?
C1 C2 C3 O1 -6.1(7) . . . . ?
C1 C2 C3 C4 172.4(4) . . . . ?
C1 C2 C7 C6 -172.1(5) . . . . ?
C2 C3 C4 C5 1.6(7) . . . . ?
C2 C3 C4 C8 -175.2(4) . . . . ?
C3 C2 C7 C6 3.8(7) . . . . ?
C3 C4 C5 C6 -0.2(8) . . . . ?
C3 C4 C8 C9 -178.0(4) . . . . ?
C3 C4 C8 C10 62.6(6) . . . . ?
C3 C4 C8 C11 -58.5(6) . . . . ?
C4 C5 C6 C7 0.6(8) . . . . ?
C4 C5 C6 C12 -175.2(5) . . . . ?
C5 C4 C8 C9 5.3(6) . . . . ?
C5 C4 C8 C10 -114.1(5) . . . . ?
C5 C4 C8 C11 124.8(5) . . . . ?
C5 C6 C7 C2 -2.4(8) . . . . ?
C5 C6 C12 C13 -158.6(6) . . . . ?
C5 C6 C12 C14 87.3(7) . . . . ?
C5 C6 C12 C15B -48.8(13) . . . . ?
C5 C6 C12 C15A -17.8(11) . . . . ?
C7 C2 C3 O1 178.1(4) . . . . ?
C7 C2 C3 C4 -3.4(7) . . . . ?
C7 C6 C12 C13 25.8(9) . . . . ?
C7 C6 C12 C14 -88.2(7) . . . . ?
C7 C6 C12 C15B 135.7(11) . . . . ?
C7 C6 C12 C15A 166.6(9) . . . . ?
C8 C4 C5 C6 176.6(5) . . . . ?
C12 C6 C7 C2 173.4(5) . . . . ?
C16 N1 C1 C2 173.1(4) . . . . ?
C16 N1 C31 C32 53.3(5) . . . . ?
C16 C17 C18 O2 -3.0(6) . . . . ?
C16 C17 C18 C19 178.2(4) . . . . ?
C16 C17 C22 C21 -176.6(4) . . . . ?
C17 C18 C19 C20 -2.6(7) . . . . ?
C17 C18 C19 C23 176.8(4) . . . . ?
C18 C17 C22 C21 0.2(7) . . . . ?
C18 C19 C20 C21 2.2(7) . . . . ?
C18 C19 C23 C24 54.7(6) . . . . ?
C18 C19 C23 C25 -66.1(6) . . . . ?
C18 C19 C23 C26 174.9(5) . . . . ?
C19 C20 C21 C22 -0.7(7) . . . . ?
C19 C20 C21 C27 -177.4(4) . . . . ?
C20 C19 C23 C24 -125.9(5) . . . . ?
C20 C19 C23 C25 113.3(5) . . . . ?
C20 C19 C23 C26 -5.7(7) . . . . ?
C20 C21 C22 C17 -0.6(7) . . . . ?
C20 C21 C27 C28 -54.2(6) . . . . ?
C20 C21 C27 C29 -173.8(4) . . . . ?
C20 C21 C27 C30 65.0(5) . . . . ?
C22 C17 C18 O2 -179.8(4) . . . . ?
C22 C17 C18 C19 1.4(7) . . . . ?
C22 C21 C27 C28 129.3(5) . . . . ?
C22 C21 C27 C29 9.7(6) . . . . ?
C22 C21 C27 C30 -111.5(5) . . . . ?
C23 C19 C20 C21 -177.2(5) . . . . ?
C27 C21 C22 C17 176.0(4) . . . . ?
C31 N1 C1 C2 53.0(5) . . . . ?
C31 N1 C16 C17 173.5(4) . . . . ?
C31 C32 C33 O3 -4.2(6) . . . . ?
C31 C32 C33 C34 174.8(4) . . . . ?
C31 C32 C37 C36 -175.1(4) . . . . ?
C32 C33 C34 C35 1.3(7) . . . . ?
C32 C33 C34 C38 -177.0(4) . . . . ?
C33 C32 C37 C36 1.9(7) . . . . ?
C33 C34 C35 C36 -0.1(7) . . . . ?
C33 C34 C38 C39 58.5(6) . . . . ?
C33 C34 C38 C40 -64.0(6) . . . . ?
C33 C34 C38 C41 176.8(4) . . . . ?
C34 C35 C36 C37 -0.2(7) . . . . ?
C34 C35 C36 C42 -179.4(4) . . . . ?
C35 C34 C38 C39 -119.7(5) . . . . ?
C35 C34 C38 C40 117.8(5) . . . . ?
C35 C34 C38 C41 -1.4(7) . . . . ?
C35 C36 C37 C32 -0.7(7) . . . . ?
C35 C36 C42 C43 122.4(5) . . . . ?
C35 C36 C42 C44 2.0(7) . . . . ?
C35 C36 C42 C45 -117.5(5) . . . . ?
C37 C32 C33 O3 178.8(4) . . . . ?
C37 C32 C33 C34 -2.2(7) . . . . ?
C37 C36 C42 C43 -56.8(6) . . . . ?
C37 C36 C42 C44 -177.1(4) . . . . ?
C37 C36 C42 C45 63.3(6) . . . . ?
C38 C34 C35 C36 178.2(5) . . . . ?
C42 C36 C37 C32 178.5(4) . . . . ?
C46 O4 C48 C49 -65.2(5) . . . . ?
C48 O4 C46 C47 -72.5(5) . . . . ?
